data_2234473
loop_
_publ_author_name
'de Souza, Marcus V. N.'
'de Ferreira, Marcelle'
'Wardell, Solange M. S. V.'
'Tiekink, Edward R. T.'
'Wardell, James L.'

_publ_section_title
;
 7-Chloro-4-[(<i>E</i>)-2-(2,5-dimethoxybenzylidene)hydrazin-1-yl]quinoline
;
_journal_coeditor_code XU5494
_journal_issue 4
_journal_name_full 'Acta Crystallographica Section E'
_journal_page_first o1244
_journal_page_last o1245
_journal_paper_doi 10.1107/S1600536812012871
_journal_volume 68
_journal_year 2012
_chemical_formula_iupac 'C18 H16 Cl N3 O2'
_chemical_formula_moiety 'C18 H16 Cl N3 O2'
_chemical_formula_sum 'C18 H16 Cl N3 O2'
_chemical_formula_weight 341.79
_chemical_name_systematic
;
7-Chloro-4-[(<i>E</i>)-2-(2,5-dimethoxybenzylidene)hydrazin-1-yl]quinoline
;
_space_group_IT_number 14
_symmetry_cell_setting monoclinic
_symmetry_space_group_name_Hall '-P 2ybc'
_symmetry_space_group_name_H-M 'P 1 21/c 1'
_atom_sites_solution_hydrogens geom
_atom_sites_solution_primary direct
_atom_sites_solution_secondary difmap
_audit_creation_method SHELXL-97
_cell_angle_alpha 90.00
_cell_angle_beta 112.723(2)
_cell_angle_gamma 90.00
_cell_formula_units_Z 4
_cell_length_a 10.5183(2)
_cell_length_b 12.9132(3)
_cell_length_c 12.9861(2)
_cell_measurement_reflns_used 8419
_cell_measurement_temperature 120(2)
_cell_measurement_theta_max 27.48
_cell_measurement_theta_min 2.91
_cell_volume 1626.93(6)
_computing_cell_refinement 'DENZO (Otwinowski & Minor, 1997) and COLLECT (Hooft, 1998)'
_computing_data_collection 'COLLECT (Hooft, 1998)'
_computing_data_reduction 'DENZO (Otwinowski & Minor, 1997) and COLLECT (Hooft, 1998)'
_computing_molecular_graphics 'ORTEP-3 (Farrugia, 1997) and DIAMOND (Brandenburg, 2006)'
_computing_publication_material 'publCIF (Westrip, 2010)'
_computing_structure_refinement 'SHELXL97 (Sheldrick, 2008)'
_computing_structure_solution 'SHELXS97 (Sheldrick, 2008)'
_diffrn_ambient_temperature 120(2)
_diffrn_detector_area_resol_mean 9.091
_diffrn_measured_fraction_theta_full 0.997
_diffrn_measured_fraction_theta_max 0.997
_diffrn_measurement_device_type
;
Bruker--Nonius Roper CCD camera on a \k-goniostat
;
_diffrn_measurement_method '\f and \w scans'
_diffrn_radiation_monochromator graphite
_diffrn_radiation_source 'Bruker--Nonius FR591 rotating anode'
_diffrn_radiation_type MoK\a
_diffrn_radiation_wavelength 0.71073
_diffrn_reflns_av_R_equivalents 0.0488
_diffrn_reflns_av_sigmaI/netI 0.0416
_diffrn_reflns_limit_h_max 13
_diffrn_reflns_limit_h_min -13
_diffrn_reflns_limit_k_max 16
_diffrn_reflns_limit_k_min -15
_diffrn_reflns_limit_l_max 16
_diffrn_reflns_limit_l_min -16
_diffrn_reflns_number 20405
_diffrn_reflns_theta_full 27.49
_diffrn_reflns_theta_max 27.49
_diffrn_reflns_theta_min 3.16
_exptl_absorpt_coefficient_mu 0.250
_exptl_absorpt_correction_T_max 0.7456
_exptl_absorpt_correction_T_min 0.6522
_exptl_absorpt_correction_type multi-scan
_exptl_absorpt_process_details '(SADABS; Sheldrick, 2007)'
_exptl_crystal_colour yellow
_exptl_crystal_density_diffrn 1.395
_exptl_crystal_density_method 'not measured'
_exptl_crystal_description prism
_exptl_crystal_F_000 712
_exptl_crystal_size_max 0.32
_exptl_crystal_size_mid 0.20
_exptl_crystal_size_min 0.15
_refine_diff_density_max 0.329
_refine_diff_density_min -0.326
_refine_ls_extinction_method none
_refine_ls_goodness_of_fit_ref 1.029
_refine_ls_hydrogen_treatment mixed
_refine_ls_matrix_type full
_refine_ls_number_parameters 222
_refine_ls_number_reflns 3723
_refine_ls_number_restraints 1
_refine_ls_restrained_S_all 1.029
_refine_ls_R_factor_all 0.0538
_refine_ls_R_factor_gt 0.0408
_refine_ls_shift/su_max 0.001
_refine_ls_shift/su_mean 0.000
_refine_ls_structure_factor_coef Fsqd
_refine_ls_weighting_details 'calc w=1/[\s^2^(Fo^2^)+(0.0516P)^2^+0.6611P] where P=(Fo^2^+2Fc^2^)/3'
_refine_ls_weighting_scheme calc
_refine_ls_wR_factor_gt 0.0991
_refine_ls_wR_factor_ref 0.1073
_reflns_number_gt 3067
_reflns_number_total 3723
_reflns_threshold_expression I>2\s(I)
_cod_data_source_file xu5494.cif
_cod_data_source_block I
_cod_original_cell_volume 1626.93(5)
_cod_original_sg_symbol_H-M 'P 21/c'
_cod_database_code 2234473
_cod_database_fobs_code 2234473

loop_
_symmetry_equiv_pos_as_xyz
'x, y, z'
'-x, y+1/2, -z+1/2'
'-x, -y, -z'
'x, -y-1/2, z-1/2'

loop_
_atom_site_type_symbol
_atom_site_label
_atom_site_fract_x
_atom_site_fract_y
_atom_site_fract_z
_atom_site_U_iso_or_equiv
_atom_site_adp_type
_atom_site_calc_flag
_atom_site_refinement_flags
_atom_site_occupancy
_atom_site_symmetry_multiplicity
Cl Cl1 0.07757(4) 0.46710(3) 0.65860(3) 0.02240(13) Uani d . 1 1
O O1 0.67832(11) 0.06456(8) 0.25193(8) 0.0200(2) Uani d . 1 1
O O2 0.98754(12) -0.18234(9) 0.60966(10) 0.0273(3) Uani d . 1 1
N N1 0.45113(13) 0.19900(10) 0.83352(10) 0.0169(3) Uani d . 1 1
N N2 0.53424(13) 0.16602(10) 0.54269(10) 0.0169(3) Uani d D 1 1
H H2N 0.4970(16) 0.2057(11) 0.4831(10) 0.020 Uiso d D 1 1
N N3 0.63038(13) 0.09359(10) 0.54186(10) 0.0174(3) Uani d . 1 1
C C1 0.54351(15) 0.13277(12) 0.82563(12) 0.0173(3) Uani d . 1 1
H H1 0.5927 0.0921 0.8897 0.021 Uiso calc R 1 1
C C2 0.57480(15) 0.11751(12) 0.73189(12) 0.0172(3) Uani d . 1 1
H H2 0.6407 0.0669 0.7327 0.021 Uiso calc R 1 1
C C3 0.50855(15) 0.17718(11) 0.63725(12) 0.0143(3) Uani d . 1 1
C C4 0.40798(14) 0.25126(11) 0.64014(11) 0.0135(3) Uani d . 1 1
C C5 0.33252(15) 0.31670(11) 0.54965(12) 0.0157(3) Uani d . 1 1
H H5 0.3502 0.3143 0.4833 0.019 Uiso calc R 1 1
C C6 0.23425(15) 0.38355(11) 0.55596(12) 0.0168(3) Uani d . 1 1
H H6 0.1850 0.4277 0.4950 0.020 Uiso calc R 1 1
C C7 0.20770(15) 0.38559(11) 0.65392(12) 0.0155(3) Uani d . 1 1
C C8 0.27876(15) 0.32511(11) 0.74402(12) 0.0158(3) Uani d . 1 1
H H8 0.2589 0.3287 0.8094 0.019 Uiso calc R 1 1
C C9 0.38202(14) 0.25713(11) 0.73985(12) 0.0142(3) Uani d . 1 1
C C10 0.64283(15) 0.08142(11) 0.44812(12) 0.0157(3) Uani d . 1 1
H H10 0.5869 0.1209 0.3851 0.019 Uiso calc R 1 1
C C11 0.74242(15) 0.00736(11) 0.43720(12) 0.0145(3) Uani d . 1 1
C C12 0.75975(15) -0.00070(11) 0.33516(12) 0.0156(3) Uani d . 1 1
C C13 0.85456(16) -0.07004(12) 0.32490(13) 0.0194(3) Uani d . 1 1
H H13 0.8663 -0.0752 0.2561 0.023 Uiso calc R 1 1
C C14 0.93308(16) -0.13246(12) 0.41476(13) 0.0203(3) Uani d . 1 1
H H14 0.9977 -0.1800 0.4070 0.024 Uiso calc R 1 1
C C15 0.91658(15) -0.12495(12) 0.51558(13) 0.0195(3) Uani d . 1 1
C C16 0.82194(15) -0.05485(11) 0.52614(13) 0.0172(3) Uani d . 1 1
H H16 0.8114 -0.0494 0.5954 0.021 Uiso calc R 1 1
C C17 0.7013(2) 0.06604(15) 0.15086(14) 0.0303(4) Uani d . 1 1
H H17A 0.7981 0.0827 0.1674 0.045 Uiso calc R 1 1
H H17B 0.6421 0.1185 0.1005 0.045 Uiso calc R 1 1
H H17C 0.6796 -0.0021 0.1151 0.045 Uiso calc R 1 1
C C18 1.09064(17) -0.25167(13) 0.60485(16) 0.0306(4) Uani d . 1 1
H H18A 1.0479 -0.3035 0.5466 0.046 Uiso calc R 1 1
H H18B 1.1349 -0.2864 0.6771 0.046 Uiso calc R 1 1
H H18C 1.1599 -0.2127 0.5876 0.046 Uiso calc R 1 1

loop_
_atom_site_aniso_label
_atom_site_aniso_U_11
_atom_site_aniso_U_22
_atom_site_aniso_U_33
_atom_site_aniso_U_12
_atom_site_aniso_U_13
_atom_site_aniso_U_23
Cl1 0.0225(2) 0.0242(2) 0.0220(2) 0.00878(15) 0.01015(16) 0.00116(15)
O1 0.0247(6) 0.0234(6) 0.0150(5) 0.0069(5) 0.0111(5) 0.0024(4)
O2 0.0263(6) 0.0217(6) 0.0280(6) 0.0076(5) 0.0040(5) 0.0068(5)
N1 0.0197(6) 0.0178(6) 0.0140(6) 0.0014(5) 0.0073(5) 0.0000(5)
N2 0.0197(7) 0.0191(7) 0.0141(6) 0.0052(5) 0.0091(5) 0.0022(5)
N3 0.0185(6) 0.0176(6) 0.0188(6) 0.0031(5) 0.0100(5) -0.0005(5)
C1 0.0189(8) 0.0183(7) 0.0143(7) 0.0015(6) 0.0057(6) 0.0024(6)
C2 0.0175(7) 0.0184(7) 0.0161(7) 0.0028(6) 0.0067(6) 0.0002(6)
C3 0.0148(7) 0.0152(7) 0.0139(7) -0.0041(5) 0.0068(6) -0.0031(5)
C4 0.0141(7) 0.0143(7) 0.0127(7) -0.0026(5) 0.0057(6) -0.0017(5)
C5 0.0183(7) 0.0174(7) 0.0128(7) -0.0011(6) 0.0076(6) 0.0005(6)
C6 0.0188(7) 0.0155(7) 0.0157(7) 0.0000(6) 0.0063(6) 0.0024(6)
C7 0.0149(7) 0.0127(7) 0.0190(7) 0.0007(5) 0.0067(6) -0.0029(6)
C8 0.0184(7) 0.0171(7) 0.0141(7) -0.0010(6) 0.0085(6) -0.0019(6)
C9 0.0157(7) 0.0139(7) 0.0125(7) -0.0025(6) 0.0048(5) -0.0021(5)
C10 0.0163(7) 0.0164(7) 0.0150(7) -0.0008(6) 0.0067(6) 0.0006(6)
C11 0.0144(7) 0.0139(7) 0.0162(7) -0.0024(5) 0.0072(6) -0.0017(5)
C12 0.0166(7) 0.0152(7) 0.0154(7) -0.0007(6) 0.0065(6) -0.0002(5)
C13 0.0207(8) 0.0188(8) 0.0218(8) -0.0006(6) 0.0113(6) -0.0039(6)
C14 0.0171(7) 0.0152(7) 0.0296(8) 0.0008(6) 0.0101(7) -0.0029(6)
C15 0.0165(7) 0.0142(7) 0.0237(8) -0.0015(6) 0.0031(6) 0.0012(6)
C16 0.0179(7) 0.0162(7) 0.0176(7) -0.0029(6) 0.0071(6) -0.0014(6)
C17 0.0427(11) 0.0363(10) 0.0193(8) 0.0131(8) 0.0202(8) 0.0059(7)
C18 0.0236(9) 0.0184(8) 0.0431(11) 0.0048(7) 0.0053(8) 0.0037(7)

loop_
_atom_type_symbol
_atom_type_description
_atom_type_scat_dispersion_real
_atom_type_scat_dispersion_imag
_atom_type_scat_source
C C 0.0033 0.0016 'International Tables Vol C Tables 4.2.6.8 and 6.1.1.4'
H H 0.0000 0.0000 'International Tables Vol C Tables 4.2.6.8 and 6.1.1.4'
N N 0.0061 0.0033 'International Tables Vol C Tables 4.2.6.8 and 6.1.1.4'
O O 0.0106 0.0060 'International Tables Vol C Tables 4.2.6.8 and 6.1.1.4'
Cl Cl 0.1484 0.1585 'International Tables Vol C Tables 4.2.6.8 and 6.1.1.4'

loop_
_geom_angle_atom_site_label_1
_geom_angle_atom_site_label_2
_geom_angle_atom_site_label_3
_geom_angle
C12 O1 C17 117.14(12)
C15 O2 C18 117.38(13)
C1 N1 C9 115.86(12)
C3 N2 N3 118.64(12)
C3 N2 H2N 123.5(11)
N3 N2 H2N 117.7(11)
C10 N3 N2 115.71(12)
N1 C1 C2 125.86(13)
N1 C1 H1 117.1
C2 C1 H1 117.1
C3 C2 C1 119.21(13)
C3 C2 H2 120.4
C1 C2 H2 120.4
N2 C3 C2 122.16(13)
N2 C3 C4 119.86(13)
C2 C3 C4 117.96(13)
C5 C4 C9 118.67(13)
C5 C4 C3 123.90(13)
C9 C4 C3 117.42(12)
C6 C5 C4 121.28(13)
C6 C5 H5 119.4
C4 C5 H5 119.4
C5 C6 C7 118.92(13)
C5 C6 H6 120.5
C7 C6 H6 120.5
C8 C7 C6 122.10(13)
C8 C7 Cl1 119.49(11)
C6 C7 Cl1 118.41(11)
C7 C8 C9 119.80(13)
C7 C8 H8 120.1
C9 C8 H8 120.1
N1 C9 C8 117.18(12)
N1 C9 C4 123.63(13)
C8 C9 C4 119.18(13)
N3 C10 C11 120.69(13)
N3 C10 H10 119.7
C11 C10 H10 119.7
C16 C11 C12 118.92(13)
C16 C11 C10 121.33(13)
C12 C11 C10 119.74(13)
O1 C12 C13 124.95(13)
O1 C12 C11 115.19(13)
C13 C12 C11 119.85(14)
C12 C13 C14 120.57(14)
C12 C13 H13 119.7
C14 C13 H13 119.7
C15 C14 C13 119.91(14)
C15 C14 H14 120.0
C13 C14 H14 120.0
O2 C15 C14 125.22(14)
O2 C15 C16 115.23(14)
C14 C15 C16 119.55(14)
C11 C16 C15 121.20(14)
C11 C16 H16 119.4
C15 C16 H16 119.4
O1 C17 H17A 109.5
O1 C17 H17B 109.5
H17A C17 H17B 109.5
O1 C17 H17C 109.5
H17A C17 H17C 109.5
H17B C17 H17C 109.5
O2 C18 H18A 109.5
O2 C18 H18B 109.5
H18A C18 H18B 109.5
O2 C18 H18C 109.5
H18A C18 H18C 109.5
H18B C18 H18C 109.5

loop_
_geom_bond_atom_site_label_1
_geom_bond_atom_site_label_2
_geom_bond_distance
Cl1 C7 1.7462(15)
O1 C12 1.3773(18)
O1 C17 1.4235(18)
O2 C15 1.3764(18)
O2 C18 1.426(2)
N1 C1 1.3277(19)
N1 C9 1.3742(18)
N2 C3 1.3631(18)
N2 N3 1.3805(17)
N2 H2N 0.884(9)
N3 C10 1.2834(18)
C1 C2 1.392(2)
C1 H1 0.9500
C2 C3 1.389(2)
C2 H2 0.9500
C3 C4 1.437(2)
C4 C5 1.416(2)
C4 C9 1.4248(19)
C5 C6 1.373(2)
C5 H5 0.9500
C6 C7 1.404(2)
C6 H6 0.9500
C7 C8 1.365(2)
C8 C9 1.414(2)
C8 H8 0.9500
C10 C11 1.465(2)
C10 H10 0.9500
C11 C16 1.390(2)
C11 C12 1.409(2)
C12 C13 1.384(2)
C13 C14 1.396(2)
C13 H13 0.9500
C14 C15 1.389(2)
C14 H14 0.9500
C15 C16 1.391(2)
C16 H16 0.9500
C17 H17A 0.9800
C17 H17B 0.9800
C17 H17C 0.9800
C18 H18A 0.9800
C18 H18B 0.9800
C18 H18C 0.9800

loop_
_geom_hbond_atom_site_label_D
_geom_hbond_atom_site_label_H
_geom_hbond_atom_site_label_A
_geom_hbond_site_symmetry_A
_geom_hbond_distance_DH
_geom_hbond_distance_HA
_geom_hbond_distance_DA
_geom_hbond_angle_DHA
N2 H2n N1 4_565 0.884(13) 2.190(13) 3.0572(17) 166.9(16)

loop_
_geom_torsion_atom_site_label_1
_geom_torsion_atom_site_label_2
_geom_torsion_atom_site_label_3
_geom_torsion_atom_site_label_4
_geom_torsion
C3 N2 N3 C10 175.16(13)
C9 N1 C1 C2 -0.3(2)
N1 C1 C2 C3 1.8(2)
N3 N2 C3 C2 -0.6(2)
N3 N2 C3 C4 -179.38(12)
C1 C2 C3 N2 -179.88(14)
C1 C2 C3 C4 -1.1(2)
N2 C3 C4 C5 -1.0(2)
C2 C3 C4 C5 -179.75(14)
N2 C3 C4 C9 177.93(13)
C2 C3 C4 C9 -0.9(2)
C9 C4 C5 C6 -1.1(2)
C3 C4 C5 C6 177.74(13)
C4 C5 C6 C7 -0.8(2)
C5 C6 C7 C8 1.6(2)
C5 C6 C7 Cl1 -177.40(11)
C6 C7 C8 C9 -0.5(2)
Cl1 C7 C8 C9 178.51(11)
C1 N1 C9 C8 177.32(13)
C1 N1 C9 C4 -1.9(2)
C7 C8 C9 N1 179.30(13)
C7 C8 C9 C4 -1.4(2)
C5 C4 C9 N1 -178.56(13)
C3 C4 C9 N1 2.5(2)
C5 C4 C9 C8 2.2(2)
C3 C4 C9 C8 -176.72(13)
N2 N3 C10 C11 179.47(12)
N3 C10 C11 C16 2.7(2)
N3 C10 C11 C12 -176.54(14)
C17 O1 C12 C13 -5.0(2)
C17 O1 C12 C11 174.34(14)
C16 C11 C12 O1 -179.20(13)
C10 C11 C12 O1 0.1(2)
C16 C11 C12 C13 0.2(2)
C10 C11 C12 C13 179.50(13)
O1 C12 C13 C14 179.53(14)
C11 C12 C13 C14 0.2(2)
C12 C13 C14 C15 -0.2(2)
C18 O2 C15 C14 3.0(2)
C18 O2 C15 C16 -176.98(13)
C13 C14 C15 O2 179.83(14)
C13 C14 C15 C16 -0.2(2)
C12 C11 C16 C15 -0.6(2)
C10 C11 C16 C15 -179.88(13)
O2 C15 C16 C11 -179.42(13)
C14 C15 C16 C11 0.6(2)

loop_
_cod_related_entry_id
_cod_related_entry_database
_cod_related_entry_code
1 ChemSpider 26002101
